data_4502798
loop_
_publ_author_name
'Bhattacharya, Suman'
'Saha, Binoy K.'

_publ_section_title
;
 Isostructurality in the Guest Free Forms and in the Clathrates of
 1,3,5-Triethyl-2,4,6-tris(4-halophenoxy)methylbenzenes
;
_journal_issue 1
_journal_name_full 'Crystal Growth &amp; Design'
_journal_page_first 169
_journal_paper_doi 10.1021/cg2009144
_journal_volume 12
_journal_year 2012
_chemical_formula_moiety 'C33 H33 Br3 O3, C9 H12'
_chemical_formula_sum 'C42 H45 Br3 O3'
_chemical_formula_weight 837.52
_chemical_name_common '1Br, mesitylene'
_chemical_name_systematic
;
1,3,5-triethyl-2,4,6-tris(4-bromophenoxy)methylbenzene, mesitylene
;
_space_group_crystal_system triclinic
_space_group_IT_number 2
_space_group_name_Hall '-P 1'
_space_group_name_H-M_alt 'P -1'
_symmetry_space_group_name_Hall '-P 1'
_symmetry_space_group_name_H-M 'P -1'
_atom_sites_solution_hydrogens geom
_atom_sites_solution_primary direct
_atom_sites_solution_secondary difmap
_audit_creation_date 2011-09-21
_audit_creation_method
;
  Olex2 1.1
  (compiled 2011.08.18 svn.r1932, GUI svn.r3819)
;
_cell_angle_alpha 110.46(3)
_cell_angle_beta 93.13(3)
_cell_angle_gamma 91.25(3)
_cell_formula_units_Z 2
_cell_length_a 9.801(3)
_cell_length_b 13.233(5)
_cell_length_c 14.875(5)
_cell_measurement_reflns_used 1240
_cell_measurement_temperature 298(2)
_cell_measurement_theta_max 29.2861
_cell_measurement_theta_min 2.7517
_cell_volume 1803.1(11)
_computing_cell_refinement
;
CrysAlisPro, Oxford Diffraction Ltd.,
Version 1.171.33.66 (release 28-04-2010 CrysAlis171 .NET)
(compiled Apr 28 2010,14:27:37)
;
_computing_data_collection
;
CrysAlisPro, Oxford Diffraction Ltd.,
Version 1.171.33.66 (release 28-04-2010 CrysAlis171 .NET)
(compiled Apr 28 2010,14:27:37)
;
_computing_data_reduction
;
CrysAlisPro, Oxford Diffraction Ltd.,
Version 1.171.33.66 (release 28-04-2010 CrysAlis171 .NET)
(compiled Apr 28 2010,14:27:37)
;
_computing_molecular_graphics
;
O. V. Dolomanov, L. J. Bourhis, R. J. Gildea, J. A. K. Howard and H. Puschmann,
OLEX2: a complete structure solution, refinement and analysis program.
J. Appl. Cryst. (2009). 42, 339-341.
;
_computing_publication_material
;
O. V. Dolomanov, L. J. Bourhis, R. J. Gildea, J. A. K. Howard and H. Puschmann,
OLEX2: a complete structure solution, refinement and analysis program.
J. Appl. Cryst. (2009). 42, 339-341.
;
_computing_structure_refinement
;
XL, G.M. Sheldrick, Acta Cryst.
(2008). A64, 112-122
;
_computing_structure_solution 'SHELXS-97 (Sheldrick, 1990)'
_diffrn_ambient_temperature 298(2)
_diffrn_measured_fraction_theta_full 0.997
_diffrn_measured_fraction_theta_max 0.997
_diffrn_measurement_device_type 'Xcalibur, Eos'
_diffrn_measurement_method '\w scans'
_diffrn_radiation_monochromator graphite
_diffrn_radiation_type MoK\a
_diffrn_radiation_wavelength 0.71073
_diffrn_reflns_av_R_equivalents 0.0714
_diffrn_reflns_av_unetI/netI 0.1207
_diffrn_reflns_limit_h_max 11
_diffrn_reflns_limit_h_min -11
_diffrn_reflns_limit_k_max 15
_diffrn_reflns_limit_k_min -15
_diffrn_reflns_limit_l_max 17
_diffrn_reflns_limit_l_min -15
_diffrn_reflns_number 11940
_diffrn_reflns_theta_full 25.00
_diffrn_reflns_theta_max 25.00
_diffrn_reflns_theta_min 2.76
_diffrn_source 'fine-focus sealed tube'
_exptl_absorpt_coefficient_mu 3.382
_exptl_absorpt_correction_T_max 0.713
_exptl_absorpt_correction_T_min 0.377
_exptl_absorpt_correction_type multi-scan
_exptl_absorpt_process_details
;
CrysAlisPro, Oxford Diffraction Ltd.,
Version 1.171.33.55 (release 05-01-2010 CrysAlis171 .NET)
(compiled Jan  5 2010,16:28:46)
Empirical absorption correction using spherical harmonics,
 implemented in SCALE3 ABSPACK scaling algorithm.
;
_exptl_crystal_colour colorless
_exptl_crystal_density_diffrn 1.315
_exptl_crystal_density_method 'not measured'
_exptl_crystal_description block
_exptl_crystal_F_000 720
_exptl_crystal_size_max 0.33
_exptl_crystal_size_mid 0.25
_exptl_crystal_size_min 0.10
_refine_diff_density_max 1.197
_refine_diff_density_min -0.897
_refine_diff_density_rms 0.115
_refine_ls_extinction_method none
_refine_ls_goodness_of_fit_ref 0.900
_refine_ls_hydrogen_treatment constr
_refine_ls_matrix_type full
_refine_ls_number_parameters 369
_refine_ls_number_reflns 6352
_refine_ls_number_restraints 0
_refine_ls_restrained_S_all 0.900
_refine_ls_R_factor_all 0.1475
_refine_ls_R_factor_gt 0.0817
_refine_ls_shift/su_max 0.000
_refine_ls_shift/su_mean 0.000
_refine_ls_structure_factor_coef Fsqd
_refine_ls_weighting_details 'calc w=1/[\s^2^(Fo^2^)+(0.1414P)^2^+0.0000P] where P=(Fo^2^+2Fc^2^)/3'
_refine_ls_weighting_scheme calc
_refine_ls_wR_factor_gt 0.2222
_refine_ls_wR_factor_ref 0.2463
_reflns_number_gt 2664
_reflns_number_total 6352
_reflns_threshold_expression >2sigma(I)
_cod_data_source_file cg2009144_si_001.cif
_cod_data_source_block 1Br.mesitylene
_cod_original_cell_volume 1803.3(11)
_cod_database_code 4502798

loop_
_space_group_symop_id
_space_group_symop_operation_xyz
1 'x, y, z'
2 '-x, -y, -z'

loop_
_atom_site_label
_atom_site_type_symbol
_atom_site_fract_x
_atom_site_fract_y
_atom_site_fract_z
_atom_site_U_iso_or_equiv
_atom_site_adp_type
_atom_site_occupancy
_atom_site_symmetry_multiplicity
_atom_site_calc_flag
_atom_site_refinement_flags
_atom_site_disorder_assembly
_atom_site_disorder_group
Br3 Br 0.00333(12) 0.87665(9) 0.02976(7) 0.0981(4) Uani 1 1 d . . .
Br2 Br -0.71302(10) 0.94881(10) 0.87158(7) 0.1084(5) Uani 1 1 d . . .
Br1 Br 0.48674(11) 0.04193(9) 0.66383(12) 0.1324(6) Uani 1 1 d . . .
O3 O 0.0722(6) 0.7197(4) 0.3631(4) 0.0700(15) Uani 1 1 d . . .
O2 O -0.2044(5) 0.7549(4) 0.6858(4) 0.0614(14) Uani 1 1 d . . .
C33 C 0.1638(8) 0.8168(6) 0.2650(6) 0.058(2) Uani 1 1 d . . .
H33 H 0.2451 0.8346 0.3034 0.070 Uiso 1 1 calc R . .
C4 C 0.0589(7) 0.7730(5) 0.5818(5) 0.0486(18) Uani 1 1 d . . .
C22 C -0.3140(8) 0.8015(6) 0.7344(6) 0.056(2) Uani 1 1 d . . .
C28 C 0.0645(9) 0.7550(5) 0.2851(5) 0.056(2) Uani 1 1 d . . .
C3 C 0.0280(7) 0.7325(5) 0.6551(5) 0.0503(18) Uani 1 1 d . . .
C5 C 0.1507(9) 0.7205(5) 0.5138(6) 0.062(2) Uani 1 1 d . A .
C10 C 0.0465(9) 0.5881(6) 0.7306(6) 0.068(2) Uani 1 1 d . . .
H10A H -0.0439 0.6086 0.7519 0.082 Uiso 1 1 calc R . .
H10B H 0.0457 0.5099 0.7036 0.082 Uiso 1 1 calc R . .
C12 C -0.0013(7) 0.8775(5) 0.5797(6) 0.062(2) Uani 1 1 d . . .
H12A H -0.0883 0.8866 0.6091 0.074 Uiso 1 1 calc R . .
H12B H -0.0181 0.8725 0.5134 0.074 Uiso 1 1 calc R . .
C2 C 0.0773(7) 0.6337(5) 0.6524(5) 0.0521(18) Uani 1 1 d . . .
C23 C -0.3059(8) 0.8808(6) 0.8233(5) 0.060(2) Uani 1 1 d . . .
H23 H -0.2216 0.9062 0.8564 0.072 Uiso 1 1 calc R . .
C17 C 0.3081(8) 0.2675(6) 0.5670(6) 0.059(2) Uani 1 1 d . A .
H17 H 0.2558 0.2664 0.5125 0.070 Uiso 1 1 calc R . .
C13 C 0.0948(9) 0.9772(6) 0.6334(6) 0.080(3) Uani 1 1 d . . .
H13A H 0.1805 0.9691 0.6039 0.119 Uiso 1 1 calc R . .
H13B H 0.1102 0.9833 0.6995 0.119 Uiso 1 1 calc R . .
H13C H 0.0534 1.0410 0.6303 0.119 Uiso 1 1 calc R . .
C1 C 0.1631(9) 0.5775(5) 0.5799(6) 0.061(2) Uani 1 1 d . A .
C32 C 0.1472(9) 0.8519(7) 0.1922(6) 0.071(2) Uani 1 1 d . . .
H32 H 0.2156 0.8948 0.1806 0.085 Uiso 1 1 calc R . .
C27 C -0.4431(9) 0.7640(6) 0.6870(6) 0.071(2) Uani 1 1 d . . .
H27 H -0.4498 0.7104 0.6264 0.085 Uiso 1 1 calc R . .
C21 C 0.4130(8) 0.3637(7) 0.7244(6) 0.067(2) Uani 1 1 d . A .
H21 H 0.4334 0.4282 0.7751 0.081 Uiso 1 1 calc R . .
C31 C 0.0289(10) 0.8248(6) 0.1337(5) 0.064(2) Uani 1 1 d . . .
C9 C 0.1800(9) 0.7622(6) 0.4334(6) 0.065(2) Uani 1 1 d . . .
H9A H 0.1826 0.8405 0.4567 0.078 Uiso 1 1 calc R . .
H9B H 0.2670 0.7378 0.4075 0.078 Uiso 1 1 calc R . .
C6 C 0.2025(10) 0.6221(6) 0.5150(6) 0.082(3) Uani 1 1 d . . .
C25 C -0.5483(9) 0.8876(7) 0.8167(6) 0.067(2) Uani 1 1 d . . .
C26 C -0.5582(9) 0.8062(6) 0.7299(7) 0.073(2) Uani 1 1 d . . .
H26 H -0.6437 0.7793 0.6998 0.088 Uiso 1 1 calc R . .
C11 C 0.1482(10) 0.6268(8) 0.8157(6) 0.093(3) Uani 1 1 d . . .
H11A H 0.2388 0.6111 0.7946 0.140 Uiso 1 1 calc R . .
H11B H 0.1288 0.5908 0.8598 0.140 Uiso 1 1 calc R . .
H11C H 0.1423 0.7033 0.8473 0.140 Uiso 1 1 calc R . .
C19 C 0.4260(8) 0.1741(7) 0.6545(8) 0.073(3) Uani 1 1 d . . .
C29 C -0.0571(10) 0.7266(7) 0.2271(7) 0.079(3) Uani 1 1 d . . .
H29 H -0.1260 0.6855 0.2404 0.095 Uiso 1 1 calc R . .
C18 C 0.3546(8) 0.1747(6) 0.5733(7) 0.075(3) Uani 1 1 d . . .
H18 H 0.3378 0.1104 0.5217 0.090 Uiso 1 1 calc R . .
C30 C -0.0731(9) 0.7612(7) 0.1487(6) 0.074(2) Uani 1 1 d . . .
H30 H -0.1516 0.7415 0.1075 0.088 Uiso 1 1 calc R . .
C24 C -0.4235(8) 0.9212(7) 0.8621(6) 0.076(3) Uani 1 1 d . . .
H24 H -0.4183 0.9746 0.9228 0.091 Uiso 1 1 calc R . .
C20 C 0.4551(8) 0.2687(8) 0.7302(8) 0.081(3) Uani 1 1 d . . .
H20 H 0.5037 0.2680 0.7854 0.098 Uiso 1 1 calc R . .
C8 C -0.0674(7) 0.7912(6) 0.7278(5) 0.0563(19) Uani 1 1 d . . .
H8A H -0.0514 0.7752 0.7863 0.068 Uiso 1 1 calc R . .
H8B H -0.0546 0.8685 0.7434 0.068 Uiso 1 1 calc R . .
C7 C 0.1984(9) 0.4630(6) 0.5665(6) 0.071(2) Uani 1 1 d . . .
H7A H 0.1170 0.4222 0.5707 0.085 Uiso 1 1 calc R A .
H7B H 0.2325 0.4289 0.5034 0.085 Uiso 1 1 calc R . .
O1 O 0.3012(5) 0.4626(4) 0.6398(4) 0.0664(15) Uani 1 1 d . A .
C16 C 0.3383(7) 0.3633(6) 0.6410(6) 0.0541(19) Uani 1 1 d . . .
C14B C 0.334(3) 0.5805(12) 0.4554(11) 0.055(4) Uani 0.65 1 d P A 1
H14A H 0.3905 0.6426 0.4570 0.066 Uiso 0.65 1 calc PR A 1
H14B H 0.3882 0.5398 0.4864 0.066 Uiso 0.65 1 calc PR A 1
C15B C 0.3003(14) 0.5123(10) 0.3545(9) 0.065(3) Uani 0.65 1 d P A 1
H15A H 0.3830 0.4918 0.3223 0.097 Uiso 0.65 1 calc PR A 1
H15B H 0.2467 0.5519 0.3232 0.097 Uiso 0.65 1 calc PR A 1
H15C H 0.2489 0.4487 0.3521 0.097 Uiso 0.65 1 calc PR A 1
C14A C 0.236(3) 0.541(3) 0.419(2) 0.070(7) Uani 0.35 1 d P A 2
H14C H 0.2064 0.4676 0.4095 0.084 Uiso 0.35 1 calc PR A 2
H14D H 0.2032 0.5607 0.3643 0.084 Uiso 0.35 1 calc PR A 2
C15A C 0.3752 0.5627 0.4423 0.09(2) Uani 0.35 1 d P A 2
H15D H 0.4253 0.5207 0.3892 0.138 Uiso 0.35 1 calc PR A 2
H15E H 0.4003 0.5441 0.4977 0.138 Uiso 0.35 1 calc PR A 2
H15F H 0.3962 0.6380 0.4564 0.138 Uiso 0.35 1 calc PR A 2

loop_
_atom_site_aniso_label
_atom_site_aniso_U_11
_atom_site_aniso_U_22
_atom_site_aniso_U_33
_atom_site_aniso_U_23
_atom_site_aniso_U_13
_atom_site_aniso_U_12
Br3 0.1230(10) 0.1188(8) 0.0760(7) 0.0581(6) 0.0291(6) 0.0410(7)
Br2 0.0647(7) 0.1596(11) 0.0810(8) 0.0140(7) 0.0186(5) 0.0295(6)
Br1 0.0817(8) 0.0919(8) 0.2622(17) 0.1167(10) -0.0308(9) 0.0048(6)
O3 0.088(4) 0.064(3) 0.071(4) 0.040(3) 0.009(3) -0.002(3)
O2 0.048(3) 0.059(3) 0.065(3) 0.006(3) 0.009(3) 0.010(3)
C33 0.053(5) 0.060(5) 0.081(6) 0.047(5) 0.015(4) 0.013(4)
C4 0.054(5) 0.033(4) 0.059(5) 0.017(4) 0.001(4) 0.008(3)
C22 0.056(5) 0.052(4) 0.062(5) 0.025(4) -0.004(4) 0.000(4)
C28 0.076(6) 0.046(4) 0.060(5) 0.032(4) 0.024(4) 0.015(4)
C3 0.053(5) 0.047(4) 0.051(5) 0.017(4) -0.002(4) 0.004(3)
C5 0.090(6) 0.043(4) 0.064(5) 0.027(4) 0.021(4) 0.019(4)
C10 0.081(6) 0.064(5) 0.065(5) 0.027(4) 0.013(5) 0.017(4)
C12 0.048(5) 0.052(4) 0.093(6) 0.033(4) 0.016(4) 0.023(4)
C2 0.056(5) 0.048(4) 0.055(5) 0.021(4) 0.005(4) 0.011(4)
C23 0.050(5) 0.070(5) 0.053(5) 0.016(4) -0.002(4) 0.001(4)
C17 0.065(5) 0.045(5) 0.074(6) 0.033(4) 0.002(4) 0.004(4)
C13 0.081(6) 0.046(5) 0.111(7) 0.024(5) 0.016(5) 0.011(4)
C1 0.090(6) 0.035(4) 0.062(5) 0.022(4) 0.015(4) 0.019(4)
C32 0.069(6) 0.076(6) 0.089(6) 0.052(5) 0.020(5) 0.016(4)
C27 0.070(6) 0.057(5) 0.075(6) 0.008(4) 0.009(5) 0.007(4)
C21 0.053(5) 0.069(5) 0.084(6) 0.033(5) -0.007(4) 0.005(4)
C31 0.095(7) 0.061(5) 0.052(5) 0.035(4) 0.030(5) 0.026(5)
C9 0.083(6) 0.044(4) 0.073(6) 0.026(4) 0.015(5) 0.010(4)
C6 0.126(8) 0.065(5) 0.072(6) 0.036(5) 0.045(5) 0.057(5)
C25 0.064(6) 0.074(6) 0.067(6) 0.029(5) 0.010(4) 0.019(4)
C26 0.062(6) 0.058(5) 0.090(7) 0.016(5) 0.001(5) 0.003(4)
C11 0.100(7) 0.110(7) 0.068(6) 0.029(6) 0.002(5) 0.023(6)
C19 0.042(5) 0.060(5) 0.140(9) 0.062(6) 0.001(5) -0.006(4)
C29 0.072(7) 0.078(6) 0.091(7) 0.035(5) 0.015(5) -0.012(5)
C18 0.057(6) 0.052(5) 0.113(8) 0.030(5) -0.014(5) 0.000(4)
C30 0.083(7) 0.078(6) 0.063(6) 0.027(5) 0.005(5) 0.001(5)
C24 0.052(6) 0.088(6) 0.067(6) 0.001(5) 0.000(5) 0.001(5)
C20 0.050(5) 0.095(7) 0.124(8) 0.070(7) -0.001(5) 0.013(5)
C8 0.062(5) 0.052(4) 0.052(5) 0.014(4) 0.000(4) 0.006(4)
C7 0.105(7) 0.047(4) 0.061(5) 0.019(4) -0.005(5) 0.017(4)
O1 0.080(4) 0.047(3) 0.071(4) 0.020(3) -0.003(3) 0.015(3)
C16 0.053(5) 0.054(5) 0.067(5) 0.036(4) 0.007(4) 0.010(4)
C14B 0.071(11) 0.038(8) 0.053(10) 0.011(7) 0.021(10) 0.004(9)
C15B 0.062(9) 0.070(8) 0.058(9) 0.015(7) 0.020(7) 0.008(7)
C14A 0.055(18) 0.085(19) 0.09(2) 0.052(18) 0.008(17) 0.004(16)
C15A 0.06(2) 0.12(4) 0.08(3) 0.01(3) -0.02(2) -0.01(2)

loop_
_atom_type_symbol
_atom_type_description
_atom_type_scat_dispersion_real
_atom_type_scat_dispersion_imag
_atom_type_scat_source
C C 0.0033 0.0016 'International Tables Vol C Tables 4.2.6.8 and 6.1.1.4'
H H 0.0000 0.0000 'International Tables Vol C Tables 4.2.6.8 and 6.1.1.4'
O O 0.0106 0.0060 'International Tables Vol C Tables 4.2.6.8 and 6.1.1.4'
Br Br -0.2901 2.4595 'International Tables Vol C Tables 4.2.6.8 and 6.1.1.4'

loop_
_geom_angle_atom_site_label_1
_geom_angle_atom_site_label_2
_geom_angle_atom_site_label_3
_geom_angle
C28 O3 C9 117.8(6)
C22 O2 C8 119.6(5)
C32 C33 C28 121.7(8)
C3 C4 C12 120.4(7)
C5 C4 C3 120.2(6)
C5 C4 C12 119.3(7)
O2 C22 C23 124.8(7)
O2 C22 C27 115.9(7)
C23 C22 C27 119.3(8)
O3 C28 C29 115.5(7)
C33 C28 O3 124.8(7)
C33 C28 C29 119.6(7)
C4 C3 C8 119.1(6)
C2 C3 C4 119.4(7)
C2 C3 C8 121.3(7)
C4 C5 C9 119.9(7)
C4 C5 C6 118.7(7)
C6 C5 C9 121.0(7)
C11 C10 C2 113.1(7)
C4 C12 C13 112.1(6)
C3 C2 C10 120.7(7)
C3 C2 C1 120.0(7)
C1 C2 C10 119.2(6)
C24 C23 C22 118.3(7)
C18 C17 C16 119.8(7)
C2 C1 C7 120.3(7)
C6 C1 C2 120.0(6)
C6 C1 C7 119.4(7)
C33 C32 C31 119.9(8)
C26 C27 C22 119.9(8)
C20 C21 C16 119.3(8)
C32 C31 Br3 120.1(6)
C30 C31 Br3 118.7(7)
C30 C31 C32 121.3(7)
O3 C9 C5 105.4(6)
C5 C6 C14B 116.8(8)
C5 C6 C14A 116.3(11)
C1 C6 C5 121.3(7)
C1 C6 C14B 120.3(8)
C1 C6 C14A 114.7(12)
C14A C6 C14B 41.5(11)
C26 C25 Br2 118.5(6)
C24 C25 Br2 122.3(6)
C24 C25 C26 119.2(8)
C27 C26 C25 120.0(8)
C18 C19 Br1 120.5(7)
C18 C19 C20 120.2(7)
C20 C19 Br1 119.3(7)
C28 C29 C30 118.6(8)
C17 C18 C19 120.9(8)
C31 C30 C29 118.8(8)
C25 C24 C23 123.1(8)
C21 C20 C19 120.0(8)
O2 C8 C3 106.7(5)
O1 C7 C1 109.9(6)
C16 O1 C7 116.9(5)
C17 C16 C21 119.7(7)
C17 C16 O1 124.4(7)
O1 C16 C21 116.0(7)
C15B C14B C6 113.4(17)
C15A C14A C6 91(2)

loop_
_geom_bond_atom_site_label_1
_geom_bond_atom_site_label_2
_geom_bond_distance
Br3 C31 1.905(7)
Br2 C25 1.916(8)
Br1 C19 1.907(8)
O3 C28 1.393(8)
O3 C9 1.403(9)
O2 C22 1.364(9)
O2 C8 1.447(8)
C33 C28 1.369(9)
C33 C32 1.323(10)
C4 C3 1.416(9)
C4 C5 1.397(10)
C4 C12 1.526(9)
C22 C23 1.368(10)
C22 C27 1.405(10)
C28 C29 1.396(11)
C3 C2 1.392(9)
C3 C8 1.483(10)
C5 C9 1.519(10)
C5 C6 1.414(10)
C10 C2 1.526(10)
C10 C11 1.498(11)
C12 C13 1.547(10)
C2 C1 1.410(10)
C23 C24 1.353(10)
C17 C18 1.351(10)
C17 C16 1.371(10)
C1 C6 1.363(10)
C1 C7 1.508(10)
C32 C31 1.373(11)
C27 C26 1.359(11)
C21 C20 1.362(10)
C21 C16 1.404(10)
C31 C30 1.370(11)
C6 C14B 1.60(3)
C6 C14A 1.52(3)
C25 C26 1.359(11)
C25 C24 1.351(11)
C19 C18 1.364(12)
C19 C20 1.371(12)
C29 C30 1.396(11)
C7 O1 1.445(9)
O1 C16 1.376(8)
C14B C15B 1.471(19)
C14A C15A 1.39(3)

loop_
_platon_squeeze_void_nr
_platon_squeeze_void_average_x
_platon_squeeze_void_average_y
_platon_squeeze_void_average_z
_platon_squeeze_void_volume
_platon_squeeze_void_count_electrons
_platon_squeeze_void_content
1 -0.030 0.500 0.000 379 45 ' '
